data_4306078
loop_
_publ_author_name
'Anukul Jana'
'Gerald Schwab'
'Herbert W. Roesky'
'Dietmar Stalke'

_publ_contact_author 'Prof. Dr. Herbert W. Roesky'
_publ_contact_author_email hroesky@gwdg.de
_publ_section_title
;
Functionalization of Aminophosphanes: Synthesis and X-Ray Crystal Structure
of Novel Dilithium and Trilithium Complexes Containing Silicon-Fused
Heteronuclear SiN2PLi Five-Membered Rings
;
_journal_name_full 'Inorganic Chemistry'
_journal_page_first 8990
_journal_page_last 8994
_journal_paper_doi 10.1021/ic800995h
_journal_volume 47
_journal_year 2008
_chemical_formula_sum 'C30 H66 Li2 N2 O3 P2 Si'
_chemical_formula_weight 606.76
_chemical_name_common '[Me2Si(NPtBu2)2Li2(THF)3]'
_chemical_name_systematic
; 
 ? 
;
_space_group_IT_number 2
_symmetry_cell_setting triclinic
_symmetry_space_group_name_Hall '-P 1'
_symmetry_space_group_name_H-M 'P -1'
_atom_sites_solution_hydrogens geom
_atom_sites_solution_primary direct
_atom_sites_solution_secondary difmap
_audit_creation_method SHELXL-97
_cell_angle_alpha 87.7880(10)
_cell_angle_beta 72.9230(10)
_cell_angle_gamma 73.4670(10)
_cell_formula_units_Z 4
_cell_length_a 11.7583(6)
_cell_length_b 18.0055(9)
_cell_length_c 19.3288(10)
_cell_measurement_reflns_used 21262
_cell_measurement_temperature 100(2)
_cell_measurement_theta_max 27.62
_cell_measurement_theta_min 2.36
_cell_volume 3745.5(3)
_computing_cell_refinement 'SAINT V7.23A'
_computing_data_collection 'APEX2 v2.0-2'
_computing_data_reduction 'SAINT V7.23A'
_computing_molecular_graphics 'XP in SHELXTL ver. 6.12'
_computing_publication_material 'XP in SHELXTL ver. 6.12'
_computing_structure_refinement 'SHELXL in SHELXTL ver. 6.12'
_computing_structure_solution 'SHELXS in SHELXTL ver. 6.12'
_diffrn_ambient_temperature 100(2)
_diffrn_measured_fraction_theta_full 0.946
_diffrn_measured_fraction_theta_max 0.946
_diffrn_measurement_device_type 'Bruker Smart Apex II with D8-Goniometer'
_diffrn_measurement_method 'omega scans'
_diffrn_radiation_monochromator graphite
_diffrn_radiation_source 'fine-focus sealed tube'
_diffrn_radiation_type MoK\a
_diffrn_radiation_wavelength 0.71073
_diffrn_reflns_av_R_equivalents 0.0216
_diffrn_reflns_av_sigmaI/netI 0.0218
_diffrn_reflns_limit_h_max 15
_diffrn_reflns_limit_h_min -14
_diffrn_reflns_limit_k_max 23
_diffrn_reflns_limit_k_min -23
_diffrn_reflns_limit_l_max 25
_diffrn_reflns_limit_l_min 0
_diffrn_reflns_number 59281
_diffrn_reflns_theta_full 27.92
_diffrn_reflns_theta_max 27.92
_diffrn_reflns_theta_min 1.66
_exptl_absorpt_coefficient_mu 0.177
_exptl_absorpt_correction_T_max 0.99
_exptl_absorpt_correction_T_min 0.94
_exptl_absorpt_correction_type empirical
_exptl_absorpt_process_details SADABS-2004/1
_exptl_crystal_colour colorless
_exptl_crystal_density_diffrn 1.076
_exptl_crystal_density_method 'not measured'
_exptl_crystal_description block
_exptl_crystal_F_000 1336
_exptl_crystal_size_max 0.4
_exptl_crystal_size_mid 0.32
_exptl_crystal_size_min 0.3
_refine_diff_density_max 0.716
_refine_diff_density_min -0.374
_refine_diff_density_rms 0.052
_refine_ls_extinction_method none
_refine_ls_goodness_of_fit_ref 1.058
_refine_ls_hydrogen_treatment mixed
_refine_ls_matrix_type full
_refine_ls_number_parameters 818
_refine_ls_number_reflns 16997
_refine_ls_number_restraints 6
_refine_ls_restrained_S_all 1.058
_refine_ls_R_factor_all 0.0554
_refine_ls_R_factor_gt 0.0426
_refine_ls_shift/su_max 0.002
_refine_ls_shift/su_mean 0.000
_refine_ls_structure_factor_coef Fsqd
_refine_ls_weighting_details 'calc w=1/[\s^2^(Fo^2^)+(0.0603P)^2^+1.6032P] where P=(Fo^2^+2Fc^2^)/3'
_refine_ls_weighting_scheme calc
_refine_ls_wR_factor_gt 0.1127
_refine_ls_wR_factor_ref 0.1197
_reflns_number_gt 13606
_reflns_number_total 16997
_reflns_threshold_expression >2sigma(I)
_cod_data_source_file ic800995h_si_001_2.cif
_cod_data_source_block 6
_cod_database_code 4306078

loop_
_symmetry_equiv_pos_as_xyz
'x, y, z'
'-x, -y, -z'

loop_
_atom_site_label
_atom_site_type_symbol
_atom_site_fract_x
_atom_site_fract_y
_atom_site_fract_z
_atom_site_U_iso_or_equiv
_atom_site_adp_type
_atom_site_occupancy
_atom_site_symmetry_multiplicity
_atom_site_calc_flag
_atom_site_refinement_flags
_atom_site_disorder_assembly
_atom_site_disorder_group
C1 C 1.16999(14) 0.71639(10) 0.87407(9) 0.0277(3) Uani 1 1 d . . .
H1A H 1.1788 0.6932 0.8271 0.042 Uiso 1 1 calc R . .
H1B H 1.2414 0.6894 0.8908 0.042 Uiso 1 1 calc R . .
H1C H 1.1663 0.7713 0.8691 0.042 Uiso 1 1 calc R . .
C2 C 1.05201(15) 0.59781(9) 0.94200(9) 0.0255(3) Uani 1 1 d . . .
H2A H 1.0572 0.5784 0.8942 0.038 Uiso 1 1 calc R . .
H2B H 0.9839 0.5848 0.9788 0.038 Uiso 1 1 calc R . .
H2C H 1.1304 0.5738 0.9529 0.038 Uiso 1 1 calc R . .
C3 C 0.95738(14) 0.69669(9) 1.16608(8) 0.0235(3) Uani 1 1 d . A .
C4 C 0.90995(17) 0.62987(11) 1.14925(10) 0.0348(4) Uani 1 1 d . . .
H4A H 0.8429 0.6236 1.1913 0.052 Uiso 1 1 calc R . .
H4B H 0.9782 0.5817 1.1386 0.052 Uiso 1 1 calc R . .
H4C H 0.8786 0.6419 1.1072 0.052 Uiso 1 1 calc R . .
C5 C 1.00965(18) 0.67364(12) 1.22970(9) 0.0379(4) Uani 1 1 d . . .
H5A H 0.9477 0.6587 1.2694 0.057 Uiso 1 1 calc R . .
H5B H 1.0300 0.7177 1.2462 0.057 Uiso 1 1 calc R . .
H5C H 1.0849 0.6298 1.2144 0.057 Uiso 1 1 calc R . .
C6 C 0.84413(16) 0.76802(10) 1.18643(9) 0.0334(4) Uani 1 1 d . . .
H6A H 0.7815 0.7578 1.2289 0.050 Uiso 1 1 calc R . .
H6B H 0.8091 0.7795 1.1457 0.050 Uiso 1 1 calc R . .
H6C H 0.8691 0.8125 1.1977 0.050 Uiso 1 1 calc R . .
C7 C 1.16421(15) 0.77309(10) 1.09887(9) 0.0266(3) Uani 1 1 d . A .
C8 C 1.26231(18) 0.73133(12) 1.13587(11) 0.0406(5) Uani 1 1 d . . .
H8A H 1.3116 0.7657 1.1399 0.061 Uiso 1 1 calc R . .
H8B H 1.3169 0.6842 1.1070 0.061 Uiso 1 1 calc R . .
H8C H 1.2210 0.7174 1.1844 0.061 Uiso 1 1 calc R . .
C9 C 1.08168(19) 0.84697(11) 1.14498(13) 0.0451(5) Uani 1 1 d . . .
H9A H 1.1326 0.8807 1.1480 0.068 Uiso 1 1 calc R . .
H9B H 1.0420 0.8330 1.1938 0.068 Uiso 1 1 calc R . .
H9C H 1.0177 0.8744 1.1226 0.068 Uiso 1 1 calc R . .
C10 C 1.2323(2) 0.79515(14) 1.02493(11) 0.0454(5) Uani 1 1 d . . .
H10A H 1.2799 0.8299 1.0309 0.068 Uiso 1 1 calc R . .
H10B H 1.1720 0.8216 0.9997 0.068 Uiso 1 1 calc R . .
H10C H 1.2889 0.7482 0.9965 0.068 Uiso 1 1 calc R . .
C11 C 0.64005(15) 0.81301(10) 0.96336(12) 0.0382(5) Uani 1 1 d . . .
C13 C 0.53750(16) 0.88844(11) 0.98859(14) 0.0458(5) Uani 1 1 d . A .
H13A H 0.4590 0.8769 1.0126 0.069 Uiso 1 1 calc R . .
H13B H 0.5291 0.9196 0.9467 0.069 Uiso 1 1 calc R . .
H13C H 0.5583 0.9174 1.0227 0.069 Uiso 1 1 calc R . .
C12 C 0.6409(5) 0.7506(3) 1.0058(6) 0.0415(19) Uani 0.437(12) 1 d P A 1
H12A H 0.5604 0.7398 1.0171 0.062 Uiso 0.437(12) 1 calc PR A 1
H12B H 0.6564 0.7618 1.0509 0.062 Uiso 0.437(12) 1 calc PR A 1
H12C H 0.7066 0.7052 0.9798 0.062 Uiso 0.437(12) 1 calc PR A 1
C14 C 0.6180(6) 0.7912(5) 0.8853(6) 0.051(2) Uani 0.437(12) 1 d P A 1
H14A H 0.5386 0.7791 0.8958 0.076 Uiso 0.437(12) 1 calc PR A 1
H14B H 0.6856 0.7461 0.8604 0.076 Uiso 0.437(12) 1 calc PR A 1
H14C H 0.6171 0.8355 0.8543 0.076 Uiso 0.437(12) 1 calc PR A 1
C12' C 0.6352(4) 0.7687(4) 1.0411(4) 0.0416(13) Uani 0.563(12) 1 d P A 2
H12D H 0.5587 0.7531 1.0580 0.062 Uiso 0.563(12) 1 calc PR A 2
H12E H 0.6369 0.8044 1.0776 0.062 Uiso 0.563(12) 1 calc PR A 2
H12F H 0.7071 0.7227 1.0336 0.062 Uiso 0.563(12) 1 calc PR A 2
C14' C 0.6104(4) 0.7611(4) 0.9185(3) 0.0394(14) Uani 0.563(12) 1 d P A 2
H14D H 0.5313 0.7515 0.9447 0.059 Uiso 0.563(12) 1 calc PR A 2
H14E H 0.6764 0.7118 0.9077 0.059 Uiso 0.563(12) 1 calc PR A 2
H14F H 0.6039 0.7854 0.8730 0.059 Uiso 0.563(12) 1 calc PR A 2
C15 C 0.81527(18) 0.89235(11) 0.85797(10) 0.0378(4) Uani 1 1 d . . .
C17 C 0.72627(19) 0.97284(10) 0.87297(11) 0.0413(5) Uani 1 1 d . A .
H17A H 0.7511 1.0054 0.8328 0.062 Uiso 1 1 calc R . .
H17B H 0.7277 0.9952 0.9180 0.062 Uiso 1 1 calc R . .
H17C H 0.6422 0.9703 0.8778 0.062 Uiso 1 1 calc R . .
C16 C 0.9412(4) 0.9214(3) 0.8649(4) 0.0351(14) Uani 0.402(7) 1 d P A 1
H16A H 0.9681 0.9516 0.8232 0.053 Uiso 0.402(7) 1 calc PR A 1
H16B H 1.0097 0.8755 0.8658 0.053 Uiso 0.402(7) 1 calc PR A 1
H16C H 0.9163 0.9534 0.9097 0.053 Uiso 0.402(7) 1 calc PR A 1
C18 C 0.8604(8) 0.8586(3) 0.7848(3) 0.047(2) Uani 0.402(7) 1 d P A 1
H18A H 0.8854 0.8970 0.7508 0.070 Uiso 0.402(7) 1 calc PR A 1
H18B H 0.7944 0.8431 0.7733 0.070 Uiso 0.402(7) 1 calc PR A 1
H18C H 0.9319 0.8131 0.7806 0.070 Uiso 0.402(7) 1 calc PR A 1
C16' C 0.9441(3) 0.8861(3) 0.8293(3) 0.0478(14) Uani 0.598(7) 1 d P A 2
H16D H 0.9567 0.9196 0.7883 0.072 Uiso 0.598(7) 1 calc PR A 2
H16E H 0.9903 0.8322 0.8130 0.072 Uiso 0.598(7) 1 calc PR A 2
H16F H 0.9738 0.9022 0.8670 0.072 Uiso 0.598(7) 1 calc PR A 2
C18' C 0.7731(5) 0.8569(2) 0.7954(2) 0.0423(11) Uani 0.598(7) 1 d P A 2
H18D H 0.8010 0.8806 0.7494 0.063 Uiso 0.598(7) 1 calc PR A 2
H18E H 0.6825 0.8684 0.8101 0.063 Uiso 0.598(7) 1 calc PR A 2
H18F H 0.8108 0.8006 0.7895 0.063 Uiso 0.598(7) 1 calc PR A 2
C19 C 0.66955(19) 0.95737(12) 1.15287(13) 0.0491(6) Uani 1 1 d . . .
H19A H 0.6670 0.9194 1.1913 0.059 Uiso 1 1 calc R . .
H19B H 0.6121 0.9528 1.1258 0.059 Uiso 1 1 calc R . .
C20 C 0.63265(18) 1.03707(10) 1.18521(11) 0.0378(4) Uani 1 1 d . . .
H20A H 0.6426 1.0361 1.2344 0.045 Uiso 1 1 calc R . .
H20B H 0.5451 1.0640 1.1884 0.045 Uiso 1 1 calc R . .
C21 C 0.7188(2) 1.07687(11) 1.13464(11) 0.0444(5) Uani 1 1 d . . .
H21A H 0.6715 1.1201 1.1119 0.053 Uiso 1 1 calc R . .
H21B H 0.7642 1.0977 1.1612 0.053 Uiso 1 1 calc R . .
C22 C 0.8068(2) 1.01624(11) 1.07870(12) 0.0526(6) Uani 1 1 d . . .
H22A H 0.7870 1.0250 1.0321 0.063 Uiso 1 1 calc R . .
H22B H 0.8930 1.0180 1.0709 0.063 Uiso 1 1 calc R . .
C23 C 1.04575(18) 0.67304(10) 0.70102(9) 0.0333(4) Uani 1 1 d . A .
H23A H 1.1026 0.6945 0.7175 0.040 Uiso 1 1 calc R . .
H23B H 0.9793 0.7166 0.6918 0.040 Uiso 1 1 calc R . .
C24 C 1.1157(2) 0.62147(13) 0.63330(11) 0.0527(6) Uani 1 1 d . . .
H24A H 1.0609 0.6203 0.6033 0.063 Uiso 1 1 calc R B 1
H24B H 1.1872 0.6387 0.6039 0.063 Uiso 1 1 calc R B 1
C25 C 1.1578(2) 0.54420(13) 0.66322(12) 0.0552(6) Uani 0.80 1 d P A 1
H25A H 1.1670 0.5018 0.6291 0.066 Uiso 0.80 1 calc PR A 1
H25B H 1.2384 0.5375 0.6727 0.066 Uiso 0.80 1 calc PR A 1
C26 C 1.0590(3) 0.54447(19) 0.73158(19) 0.0341(7) Uani 0.80 1 d P A 1
H26A H 1.0013 0.5173 0.7236 0.041 Uiso 0.80 1 calc PR A 1
H26B H 1.0957 0.5178 0.7690 0.041 Uiso 0.80 1 calc PR A 1
C25' C 1.1578(2) 0.54420(13) 0.66322(12) 0.0552(6) Uani 0.20 1 d P A 2
H25C H 1.2170 0.5426 0.6910 0.066 Uiso 0.20 1 calc PR A 2
H25D H 1.1914 0.5009 0.6261 0.066 Uiso 0.20 1 calc PR A 2
C26' C 1.0086(15) 0.5503(7) 0.7180(8) 0.047(3) Uani 0.20 1 d P A 2
H26C H 0.9488 0.5546 0.6901 0.057 Uiso 0.20 1 calc PR A 2
H26D H 1.0057 0.5074 0.7515 0.057 Uiso 0.20 1 calc PR A 2
C27 C 0.7305(2) 0.56284(15) 0.83592(12) 0.0564(7) Uani 0.85 1 d P A 1
H27A H 0.7834 0.5344 0.7895 0.068 Uiso 0.85 1 calc PR A 1
H27B H 0.6775 0.6126 0.8251 0.068 Uiso 0.85 1 calc PR A 1
C28 C 0.6522(3) 0.5160(2) 0.87965(15) 0.0509(7) Uani 0.85 1 d P A 1
H28A H 0.6880 0.4604 0.8639 0.061 Uiso 0.85 1 calc PR A 1
H28B H 0.5669 0.5340 0.8754 0.061 Uiso 0.85 1 calc PR A 1
C29 C 0.6522(2) 0.52881(16) 0.95577(12) 0.0518(6) Uani 0.85 1 d P A 1
H29A H 0.5841 0.5748 0.9801 0.062 Uiso 0.85 1 calc PR A 1
H29B H 0.6439 0.4829 0.9845 0.062 Uiso 0.85 1 calc PR A 1
C27' C 0.7305(2) 0.56284(15) 0.83592(12) 0.0564(7) Uani 0.15 1 d P A 2
H27C H 0.7700 0.5118 0.8092 0.068 Uiso 0.15 1 calc PR A 2
H27D H 0.7195 0.6034 0.8005 0.068 Uiso 0.15 1 calc PR A 2
C28' C 0.6108(13) 0.5640(8) 0.8871(8) 0.035(3) Uani 0.15 1 d P A 2
H28C H 0.5700 0.5312 0.8689 0.043 Uiso 0.15 1 calc PR A 2
H28D H 0.5544 0.6174 0.8982 0.043 Uiso 0.15 1 calc PR A 2
C29' C 0.6522(2) 0.52881(16) 0.95577(12) 0.0518(6) Uani 0.15 1 d P A 2
H29C H 0.5918 0.5558 1.0011 0.062 Uiso 0.15 1 calc PR A 2
H29D H 0.6584 0.4728 0.9579 0.062 Uiso 0.15 1 calc PR A 2
C30 C 0.77643(16) 0.54146(10) 0.94539(9) 0.0295(4) Uani 1 1 d . . .
H30A H 0.7730 0.5758 0.9852 0.035 Uiso 1 1 calc R A 1
H30B H 0.8398 0.4914 0.9448 0.035 Uiso 1 1 calc R A 1
C31 C 0.67983(14) 0.68634(11) 0.37394(9) 0.0284(4) Uani 1 1 d . . .
H31A H 0.6835 0.6570 0.3313 0.043 Uiso 1 1 calc R . .
H31B H 0.7448 0.6574 0.3950 0.043 Uiso 1 1 calc R . .
H31C H 0.6926 0.7369 0.3596 0.043 Uiso 1 1 calc R . .
C32 C 0.51810(16) 0.59725(9) 0.45837(9) 0.0258(3) Uani 1 1 d . . .
H32A H 0.5229 0.5728 0.4128 0.039 Uiso 1 1 calc R . .
H32B H 0.4404 0.5967 0.4950 0.039 Uiso 1 1 calc R . .
H32C H 0.5886 0.5685 0.4751 0.039 Uiso 1 1 calc R . .
C33 C 0.49703(17) 0.70685(10) 0.66465(9) 0.0307(4) Uani 1 1 d . . .
C34 C 0.40667(18) 0.66527(12) 0.65427(10) 0.0387(4) Uani 1 1 d . . .
H34A H 0.3530 0.6573 0.7017 0.058 Uiso 1 1 calc R . .
H34B H 0.4533 0.6149 0.6286 0.058 Uiso 1 1 calc R . .
H34C H 0.3556 0.6968 0.6258 0.058 Uiso 1 1 calc R . .
C35 C 0.5713(2) 0.65705(12) 0.71176(11) 0.0456(5) Uani 1 1 d . . .
H35A H 0.5142 0.6502 0.7583 0.068 Uiso 1 1 calc R . .
H35B H 0.6293 0.6829 0.7201 0.068 Uiso 1 1 calc R . .
H35C H 0.6177 0.6063 0.6869 0.068 Uiso 1 1 calc R . .
C36 C 0.4248(2) 0.78504(11) 0.70514(10) 0.0494(6) Uani 1 1 d . . .
H36A H 0.3665 0.7771 0.7508 0.074 Uiso 1 1 calc R . .
H36B H 0.3787 0.8184 0.6753 0.074 Uiso 1 1 calc R . .
H36C H 0.4828 0.8098 0.7153 0.074 Uiso 1 1 calc R . .
C37 C 0.68743(17) 0.78511(10) 0.57290(11) 0.0342(4) Uani 1 1 d . . .
C38 C 0.7569(2) 0.76948(15) 0.62971(14) 0.0567(6) Uani 1 1 d . . .
H38A H 0.8165 0.7999 0.6203 0.085 Uiso 1 1 calc R . .
H38B H 0.8014 0.7142 0.6273 0.085 Uiso 1 1 calc R . .
H38C H 0.6976 0.7843 0.6780 0.085 Uiso 1 1 calc R . .
C39 C 0.6062(2) 0.86954(11) 0.57954(12) 0.0434(5) Uani 1 1 d . . .
H39A H 0.6590 0.9044 0.5716 0.065 Uiso 1 1 calc R . .
H39B H 0.5466 0.8806 0.6281 0.065 Uiso 1 1 calc R . .
H39C H 0.5613 0.8775 0.5432 0.065 Uiso 1 1 calc R . .
C40 C 0.78434(19) 0.77518(13) 0.49839(12) 0.0459(5) Uani 1 1 d . . .
H40A H 0.8325 0.8121 0.4955 0.069 Uiso 1 1 calc R . .
H40B H 0.7424 0.7848 0.4606 0.069 Uiso 1 1 calc R . .
H40C H 0.8401 0.7222 0.4914 0.069 Uiso 1 1 calc R . .
C41 C 0.15569(14) 0.82569(9) 0.43871(10) 0.0273(3) Uani 1 1 d . . .
C42 C 0.13733(15) 0.76478(10) 0.49541(10) 0.0323(4) Uani 1 1 d . . .
H42A H 0.0521 0.7613 0.5071 0.048 Uiso 1 1 calc R . .
H42B H 0.1524 0.7799 0.5394 0.048 Uiso 1 1 calc R . .
H42C H 0.1958 0.7142 0.4759 0.048 Uiso 1 1 calc R . .
C43 C 0.05789(16) 0.90253(11) 0.47079(13) 0.0418(5) Uani 1 1 d . . .
H43A H -0.0248 0.8946 0.4859 0.063 Uiso 1 1 calc R . .
H43B H 0.0608 0.9416 0.4341 0.063 Uiso 1 1 calc R . .
H43C H 0.0754 0.9204 0.5128 0.063 Uiso 1 1 calc R . .
C44 C 0.13593(16) 0.80120(10) 0.36923(11) 0.0348(4) Uani 1 1 d . . .
H44A H 0.0565 0.7890 0.3810 0.052 Uiso 1 1 calc R . .
H44B H 0.2036 0.7553 0.3462 0.052 Uiso 1 1 calc R . .
H44C H 0.1350 0.8437 0.3359 0.052 Uiso 1 1 calc R . .
C45 C 0.36240(17) 0.89346(9) 0.34863(9) 0.0277(3) Uani 1 1 d . . .
C46 C 0.47764(17) 0.91106(10) 0.35773(11) 0.0359(4) Uani 1 1 d . . .
H46A H 0.5110 0.9405 0.3170 0.054 Uiso 1 1 calc R . .
H46B H 0.5408 0.8623 0.3589 0.054 Uiso 1 1 calc R . .
H46C H 0.4547 0.9417 0.4031 0.054 Uiso 1 1 calc R . .
C47 C 0.26355(19) 0.97090(10) 0.35067(12) 0.0388(4) Uani 1 1 d . . .
H47A H 0.2999 1.0052 0.3162 0.058 Uiso 1 1 calc R . .
H47B H 0.2334 0.9953 0.3996 0.058 Uiso 1 1 calc R . .
H47C H 0.1942 0.9617 0.3375 0.058 Uiso 1 1 calc R . .
C48 C 0.4004(2) 0.85006(11) 0.27526(10) 0.0422(5) Uani 1 1 d . . .
H48A H 0.4351 0.8815 0.2368 0.063 Uiso 1 1 calc R . .
H48B H 0.3274 0.8403 0.2670 0.063 Uiso 1 1 calc R . .
H48C H 0.4630 0.8006 0.2749 0.063 Uiso 1 1 calc R . .
C49 C 0.16093(18) 0.93954(12) 0.65990(11) 0.0425(5) Uani 1 1 d . . .
H49A H 0.1688 0.9006 0.6971 0.051 Uiso 1 1 calc R . .
H49B H 0.1035 0.9303 0.6348 0.051 Uiso 1 1 calc R . .
C50 C 0.11271(18) 1.01954(12) 0.69441(12) 0.0438(5) Uani 1 1 d . . .
H50A H 0.1159 1.0185 0.7451 0.053 Uiso 1 1 calc R . .
H50B H 0.0258 1.0435 0.6943 0.053 Uiso 1 1 calc R . .
C51 C 0.19775(19) 1.06439(11) 0.64858(11) 0.0408(4) Uani 1 1 d . . .
H51A H 0.1489 1.1131 0.6333 0.049 Uiso 1 1 calc R . .
H51B H 0.2496 1.0771 0.6759 0.049 Uiso 1 1 calc R . .
C52 C 0.27715(18) 1.01041(10) 0.58396(11) 0.0370(4) Uani 1 1 d . . .
H52A H 0.2403 1.0208 0.5434 0.044 Uiso 1 1 calc R . .
H52B H 0.3618 1.0166 0.5675 0.044 Uiso 1 1 calc R . .
C53 C 0.1811(2) 0.59109(12) 0.34987(13) 0.0462(5) Uani 0.75 1 d P C 1
H53A H 0.2198 0.5813 0.2969 0.055 Uiso 0.75 1 calc PR C 1
H53B H 0.1177 0.6422 0.3589 0.055 Uiso 0.75 1 calc PR C 1
C54 C 0.1222(2) 0.52731(17) 0.38184(14) 0.0344(5) Uani 0.75 1 d P C 1
H54A H 0.0326 0.5429 0.3858 0.041 Uiso 0.75 1 calc PR C 1
H54B H 0.1636 0.4784 0.3518 0.041 Uiso 0.75 1 calc PR C 1
C55 C 0.14159(18) 0.51862(13) 0.45424(11) 0.0418(5) Uani 0.75 1 d P C 1
H55A H 0.1455 0.4654 0.4707 0.050 Uiso 0.75 1 calc PR C 1
H55B H 0.0744 0.5562 0.4905 0.050 Uiso 0.75 1 calc PR C 1
C53' C 0.1811(2) 0.59109(12) 0.34987(13) 0.0462(5) Uani 0.25 1 d P C 2
H53C H 0.1586 0.6416 0.3278 0.055 Uiso 0.25 1 calc PR C 2
H53D H 0.2140 0.5496 0.3110 0.055 Uiso 0.25 1 calc PR C 2
C54' C 0.0824(7) 0.5805(5) 0.3988(5) 0.0402(18) Uani 0.25 1 d PU C 2
H54C H 0.0336 0.5581 0.3760 0.048 Uiso 0.25 1 calc PR C 2
H54D H 0.0284 0.6299 0.4252 0.048 Uiso 0.25 1 calc PR C 2
C55' C 0.14159(18) 0.51862(13) 0.45424(11) 0.0418(5) Uani 0.25 1 d P C 2
H55C H 0.0893 0.5300 0.5053 0.050 Uiso 0.25 1 calc PR C 2
H55D H 0.1527 0.4642 0.4400 0.050 Uiso 0.25 1 calc PR C 2
C56 C 0.26466(15) 0.53515(9) 0.44234(9) 0.0244(3) Uani 1 1 d . . .
H56A H 0.2680 0.5578 0.4873 0.029 Uiso 1 1 calc R C 1
H56B H 0.3338 0.4868 0.4278 0.029 Uiso 1 1 calc R C 1
C57 C 0.54724(16) 0.64703(11) 0.20432(9) 0.0308(4) Uani 1 1 d . . .
H57A H 0.6097 0.6660 0.2175 0.037 Uiso 1 1 calc R . .
H57B H 0.4895 0.6912 0.1886 0.037 Uiso 1 1 calc R . .
C58 C 0.6096(2) 0.58355(13) 0.14497(10) 0.0452(5) Uani 1 1 d . . .
H58A H 0.5546 0.5822 0.1151 0.054 Uiso 1 1 calc R . .
H58B H 0.6885 0.5906 0.1132 0.054 Uiso 1 1 calc R . .
C59 C 0.6324(2) 0.51123(13) 0.18656(12) 0.0495(5) Uani 1 1 d . . .
H59A H 0.7090 0.5027 0.2011 0.059 Uiso 1 1 calc R . .
H59B H 0.6390 0.4651 0.1577 0.059 Uiso 1 1 calc R . .
C60 C 0.5187(2) 0.52848(10) 0.25178(11) 0.0410(5) Uani 1 1 d . . .
H60A H 0.4521 0.5112 0.2419 0.049 Uiso 1 1 calc R . .
H60B H 0.5388 0.5018 0.2943 0.049 Uiso 1 1 calc R . .
Li1 Li 0.8740(2) 0.84592(15) 1.04400(14) 0.0223(5) Uani 1 1 d . . .
Li2 Li 0.8965(3) 0.65546(16) 0.85454(14) 0.0255(6) Uani 1 1 d . . .
Li3 Li 0.3782(2) 0.84465(15) 0.54051(14) 0.0233(5) Uani 1 1 d . C .
Li4 Li 0.3850(2) 0.65686(15) 0.35994(14) 0.0236(5) Uani 1 1 d . . .
N1 N 1.00053(11) 0.74819(7) 1.02506(6) 0.0157(2) Uani 1 1 d . A .
N2 N 0.89808(11) 0.74259(7) 0.90859(7) 0.0185(2) Uani 1 1 d . A .
N3 N 0.50956(11) 0.74927(7) 0.52100(6) 0.0156(2) Uani 1 1 d . . .
N4 N 0.40850(11) 0.74346(7) 0.40404(6) 0.0164(2) Uani 1 1 d . C .
O1 O 0.79386(10) 0.94270(6) 1.10468(6) 0.0261(2) Uani 1 1 d . A .
O2 O 0.99339(12) 0.62459(7) 0.75476(6) 0.0305(3) Uani 1 1 d . A .
O3 O 0.80657(11) 0.57704(7) 0.87702(6) 0.0264(2) Uani 1 1 d . A .
O4 O 0.28050(11) 0.93353(6) 0.60879(6) 0.0276(2) Uani 1 1 d . . .
O5 O 0.48055(11) 0.61147(6) 0.26481(6) 0.0287(3) Uani 1 1 d . C .
O6 O 0.27395(11) 0.58953(6) 0.38537(6) 0.0262(2) Uani 1 1 d . C .
P1 P 1.08315(3) 0.70198(2) 1.07858(2) 0.01618(8) Uani 1 1 d . . .
P2 P 0.79960(3) 0.82831(2) 0.93843(2) 0.01729(8) Uani 1 1 d . A .
P3 P 0.60469(4) 0.70859(2) 0.56949(2) 0.01926(9) Uani 1 1 d . C .
P4 P 0.31765(3) 0.83206(2) 0.42881(2) 0.01792(9) Uani 1 1 d . . .
Si1 Si 1.02206(3) 0.70723(2) 0.94231(2) 0.01531(9) Uani 1 1 d . A .
Si2 Si 0.52271(3) 0.70126(2) 0.44330(2) 0.01425(8) Uani 1 1 d . C .

loop_
_atom_site_aniso_label
_atom_site_aniso_U_11
_atom_site_aniso_U_22
_atom_site_aniso_U_33
_atom_site_aniso_U_23
_atom_site_aniso_U_13
_atom_site_aniso_U_12
C1 0.0209(7) 0.0386(9) 0.0193(8) -0.0001(7) -0.0027(6) -0.0050(7)
C2 0.0305(8) 0.0177(7) 0.0283(8) -0.0043(6) -0.0153(7) 0.0004(6)
C3 0.0246(7) 0.0265(8) 0.0171(7) 0.0052(6) -0.0055(6) -0.0049(6)
C4 0.0323(9) 0.0388(10) 0.0346(10) 0.0100(8) -0.0057(7) -0.0175(8)
C5 0.0393(10) 0.0541(12) 0.0216(9) 0.0132(8) -0.0125(8) -0.0133(9)
C6 0.0310(9) 0.0354(10) 0.0248(9) 0.0032(7) -0.0005(7) -0.0041(7)
C7 0.0261(8) 0.0291(8) 0.0310(9) -0.0014(7) -0.0144(7) -0.0112(7)
C8 0.0362(10) 0.0540(12) 0.0437(11) 0.0034(9) -0.0241(9) -0.0188(9)
C9 0.0452(11) 0.0349(10) 0.0623(14) -0.0104(9) -0.0220(10) -0.0145(9)
C10 0.0511(12) 0.0651(14) 0.0405(11) 0.0146(10) -0.0187(9) -0.0443(11)
C11 0.0179(7) 0.0192(8) 0.0749(14) -0.0094(8) -0.0128(8) -0.0003(6)
C13 0.0197(8) 0.0266(9) 0.0804(16) -0.0116(9) -0.0038(9) 0.0007(7)
C12 0.027(2) 0.028(3) 0.055(5) -0.003(3) 0.011(3) -0.0090(18)
C14 0.038(3) 0.029(3) 0.096(6) -0.014(4) -0.042(3) -0.003(2)
C12' 0.0307(19) 0.046(3) 0.043(3) 0.014(2) 0.002(2) -0.0164(19)
C14' 0.0251(16) 0.031(3) 0.065(3) -0.007(2) -0.0154(18) -0.0092(16)
C15 0.0450(10) 0.0278(9) 0.0238(9) 0.0056(7) -0.0069(8) 0.0116(8)
C17 0.0507(12) 0.0185(8) 0.0468(12) 0.0039(8) -0.0125(9) -0.0003(8)
C16 0.031(2) 0.024(3) 0.048(3) 0.011(2) -0.006(2) -0.0097(19)
C18 0.085(6) 0.026(2) 0.019(2) -0.0002(18) -0.018(3) 0.003(3)
C16' 0.0402(19) 0.052(3) 0.049(3) 0.030(2) -0.0068(17) -0.0190(18)
C18' 0.062(3) 0.0323(18) 0.0297(18) 0.0011(13) -0.0231(18) 0.0012(17)
C19 0.0404(11) 0.0303(10) 0.0594(14) -0.0150(9) 0.0113(10) -0.0085(8)
C20 0.0372(10) 0.0237(9) 0.0407(11) -0.0029(7) -0.0022(8) 0.0004(7)
C21 0.0550(12) 0.0196(9) 0.0442(12) -0.0028(8) 0.0031(9) -0.0063(8)
C22 0.0754(16) 0.0209(9) 0.0408(12) -0.0015(8) 0.0117(11) -0.0113(9)
C23 0.0410(10) 0.0294(9) 0.0237(9) -0.0002(7) -0.0043(7) -0.0065(7)
C24 0.0668(15) 0.0510(13) 0.0260(10) -0.0070(9) -0.0009(10) -0.0067(11)
C25 0.0596(14) 0.0430(12) 0.0407(12) -0.0120(10) -0.0053(10) 0.0117(10)
C26 0.0453(18) 0.0218(12) 0.0316(16) -0.0074(10) -0.0123(12) -0.0019(12)
C25' 0.0596(14) 0.0430(12) 0.0407(12) -0.0120(10) -0.0053(10) 0.0117(10)
C26' 0.084(12) 0.016(5) 0.030(7) -0.005(4) -0.003(7) -0.010(7)
C27 0.0860(17) 0.0770(17) 0.0439(12) 0.0222(11) -0.0448(13) -0.0575(15)
C28 0.0555(17) 0.068(2) 0.0436(15) -0.0035(15) -0.0152(13) -0.0387(16)
C29 0.0480(12) 0.0804(17) 0.0389(12) 0.0099(11) -0.0115(10) -0.0390(12)
C27' 0.0860(17) 0.0770(17) 0.0439(12) 0.0222(11) -0.0448(13) -0.0575(15)
C28' 0.043(7) 0.030(7) 0.053(8) 0.007(6) -0.032(7) -0.023(6)
C29' 0.0480(12) 0.0804(17) 0.0389(12) 0.0099(11) -0.0115(10) -0.0390(12)
C30 0.0348(9) 0.0321(9) 0.0251(8) 0.0086(7) -0.0126(7) -0.0119(7)
C31 0.0201(7) 0.0402(10) 0.0189(8) -0.0008(7) -0.0028(6) -0.0022(7)
C32 0.0362(9) 0.0155(7) 0.0320(9) 0.0013(6) -0.0218(7) -0.0047(6)
C33 0.0467(10) 0.0231(8) 0.0161(8) 0.0018(6) -0.0097(7) -0.0003(7)
C34 0.0375(10) 0.0492(12) 0.0239(9) 0.0102(8) -0.0012(7) -0.0132(9)
C35 0.0796(15) 0.0352(10) 0.0312(10) 0.0118(8) -0.0320(10) -0.0159(10)
C36 0.0722(15) 0.0319(10) 0.0248(10) -0.0005(8) 0.0008(9) -0.0003(10)
C37 0.0329(9) 0.0314(9) 0.0490(11) -0.0034(8) -0.0248(8) -0.0119(7)
C38 0.0644(15) 0.0671(16) 0.0656(15) 0.0054(12) -0.0478(13) -0.0310(12)
C39 0.0513(12) 0.0297(10) 0.0593(13) 0.0002(9) -0.0230(10) -0.0199(9)
C40 0.0384(10) 0.0507(12) 0.0627(14) 0.0081(10) -0.0206(10) -0.0294(10)
C41 0.0188(7) 0.0181(7) 0.0441(10) -0.0067(7) -0.0133(7) 0.0014(6)
C42 0.0211(8) 0.0288(9) 0.0422(10) -0.0055(7) -0.0015(7) -0.0067(7)
C43 0.0241(8) 0.0261(9) 0.0697(14) -0.0150(9) -0.0145(9) 0.0042(7)
C44 0.0308(9) 0.0232(8) 0.0571(12) -0.0045(8) -0.0284(9) -0.0014(7)
C45 0.0416(9) 0.0173(7) 0.0294(9) 0.0049(6) -0.0180(7) -0.0090(7)
C46 0.0409(10) 0.0271(9) 0.0442(11) 0.0115(8) -0.0138(8) -0.0165(8)
C47 0.0562(12) 0.0196(8) 0.0521(12) 0.0105(8) -0.0359(10) -0.0087(8)
C48 0.0706(14) 0.0304(10) 0.0278(10) 0.0075(8) -0.0161(9) -0.0168(9)
C49 0.0367(10) 0.0366(10) 0.0408(11) -0.0058(8) 0.0065(8) -0.0076(8)
C50 0.0346(10) 0.0381(11) 0.0422(11) -0.0071(9) -0.0004(8) 0.0047(8)
C51 0.0430(11) 0.0267(9) 0.0454(11) -0.0074(8) -0.0104(9) -0.0003(8)
C52 0.0408(10) 0.0235(9) 0.0398(11) 0.0020(7) -0.0060(8) -0.0045(7)
C53 0.0615(13) 0.0430(11) 0.0637(14) 0.0249(10) -0.0503(12) -0.0306(10)
C54 0.0357(13) 0.0400(15) 0.0361(13) -0.0005(11) -0.0151(11) -0.0192(12)
C55 0.0371(10) 0.0591(13) 0.0360(10) 0.0037(9) -0.0062(8) -0.0290(10)
C53' 0.0615(13) 0.0430(11) 0.0637(14) 0.0249(10) -0.0503(12) -0.0306(10)
C54' 0.024(3) 0.037(5) 0.067(6) -0.005(4) -0.026(4) -0.006(3)
C55' 0.0371(10) 0.0591(13) 0.0360(10) 0.0037(9) -0.0062(8) -0.0290(10)
C56 0.0275(8) 0.0274(8) 0.0209(8) 0.0052(6) -0.0078(6) -0.0115(6)
C57 0.0333(9) 0.0366(10) 0.0240(8) 0.0000(7) -0.0056(7) -0.0149(7)
C58 0.0479(11) 0.0613(14) 0.0268(10) -0.0132(9) -0.0005(8) -0.0252(10)
C59 0.0427(11) 0.0445(12) 0.0501(13) -0.0224(10) -0.0098(10) 0.0041(9)
C60 0.0623(13) 0.0210(9) 0.0338(10) -0.0052(7) -0.0133(9) -0.0026(8)
Li1 0.0256(13) 0.0182(12) 0.0206(13) -0.0038(10) -0.0068(10) -0.0019(10)
Li2 0.0310(14) 0.0237(13) 0.0214(13) -0.0027(10) -0.0068(11) -0.0076(11)
Li3 0.0268(13) 0.0195(13) 0.0217(13) -0.0019(10) -0.0089(11) -0.0015(10)
Li4 0.0271(13) 0.0208(13) 0.0231(13) -0.0021(10) -0.0065(11) -0.0078(10)
N1 0.0174(5) 0.0152(6) 0.0141(6) -0.0001(4) -0.0048(4) -0.0039(4)
N2 0.0192(6) 0.0151(6) 0.0200(6) -0.0036(5) -0.0092(5) 0.0014(5)
N3 0.0182(6) 0.0155(6) 0.0147(6) 0.0008(4) -0.0069(5) -0.0048(5)
N4 0.0185(6) 0.0132(6) 0.0183(6) -0.0001(4) -0.0087(5) -0.0020(4)
O1 0.0313(6) 0.0170(5) 0.0255(6) -0.0033(4) -0.0051(5) -0.0027(4)
O2 0.0435(7) 0.0222(6) 0.0200(6) -0.0041(4) -0.0030(5) -0.0067(5)
O3 0.0380(6) 0.0282(6) 0.0220(6) 0.0061(5) -0.0153(5) -0.0173(5)
O4 0.0298(6) 0.0218(6) 0.0238(6) -0.0023(4) -0.0025(5) -0.0010(5)
O5 0.0389(7) 0.0203(6) 0.0230(6) -0.0035(4) -0.0036(5) -0.0074(5)
O6 0.0336(6) 0.0252(6) 0.0310(6) 0.0093(5) -0.0204(5) -0.0154(5)
P1 0.01690(17) 0.01688(18) 0.01541(18) 0.00062(13) -0.00642(14) -0.00412(14)
P2 0.01711(17) 0.01401(17) 0.01977(19) -0.00192(14) -0.00717(14) -0.00081(13)
P3 0.02303(19) 0.01784(19) 0.01876(19) -0.00039(14) -0.01137(15) -0.00313(15)
P4 0.02011(18) 0.01250(17) 0.0227(2) -0.00080(14) -0.01097(15) -0.00211(14)
Si1 0.01510(18) 0.01479(19) 0.01448(19) -0.00149(14) -0.00521(14) -0.00070(14)
Si2 0.01442(17) 0.01410(18) 0.01364(18) -0.00015(14) -0.00478(14) -0.00239(14)

loop_
_atom_type_symbol
_atom_type_description
_atom_type_scat_dispersion_real
_atom_type_scat_dispersion_imag
_atom_type_scat_source
C C 0.0033 0.0016 'International Tables Vol C Tables 4.2.6.8 and 6.1.1.4'
H H 0.0000 0.0000 'International Tables Vol C Tables 4.2.6.8 and 6.1.1.4'
Li Li -0.0003 0.0001 'International Tables Vol C Tables 4.2.6.8 and 6.1.1.4'
N N 0.0061 0.0033 'International Tables Vol C Tables 4.2.6.8 and 6.1.1.4'
O O 0.0106 0.0060 'International Tables Vol C Tables 4.2.6.8 and 6.1.1.4'
Si Si 0.0817 0.0704 'International Tables Vol C Tables 4.2.6.8 and 6.1.1.4'
P P 0.1023 0.0942 'International Tables Vol C Tables 4.2.6.8 and 6.1.1.4'

loop_
_geom_angle_atom_site_label_1
_geom_angle_atom_site_label_2
_geom_angle_atom_site_label_3
_geom_angle
_geom_angle_site_symmetry_1
_geom_angle_site_symmetry_3
_geom_angle_publ_flag
C5 C3 C6 111.17(14) . . ?
C5 C3 C4 107.32(14) . . ?
C6 C3 C4 106.00(14) . . ?
C5 C3 P1 112.36(11) . . ?
C6 C3 P1 115.50(11) . . ?
C4 C3 P1 103.67(11) . . ?
C10 C7 C9 109.35(16) . . ?
C10 C7 C8 107.53(15) . . ?
C9 C7 C8 108.03(15) . . ?
C10 C7 P1 104.72(11) . . ?
C9 C7 P1 117.11(12) . . ?
C8 C7 P1 109.72(12) . . ?
C12 C11 C14' 79.5(3) . . ?
C12 C11 C13 119.4(3) . . ?
C14' C11 C13 113.5(2) . . ?
C12 C11 C12' 26.1(3) . . ?
C14' C11 C12' 104.4(3) . . ?
C13 C11 C12' 101.5(3) . . ?
C12 C11 C14 108.5(4) . . ?
C14' C11 C14 29.3(2) . . ?
C13 C11 C14 101.6(3) . . ?
C12' C11 C14 133.7(3) . . ?
C12 C11 P2 108.2(3) . . ?
C14' C11 P2 121.1(2) . . ?
C13 C11 P2 111.91(12) . . ?
C12' C11 P2 101.22(19) . . ?
C14 C11 P2 106.4(3) . . ?
C16' C15 C18 70.7(4) . . ?
C16' C15 C17 117.3(3) . . ?
C18 C15 C17 118.8(3) . . ?
C16' C15 C18' 107.6(3) . . ?
C18 C15 C18' 36.8(3) . . ?
C17 C15 C18' 102.0(2) . . ?
C16' C15 C16 32.6(2) . . ?
C18 C15 C16 102.0(4) . . ?
C17 C15 C16 94.3(2) . . ?
C18' C15 C16 138.4(3) . . ?
C16' C15 P2 106.37(17) . . ?
C18 C15 P2 120.6(2) . . ?
C17 C15 P2 114.39(13) . . ?
C18' C15 P2 108.76(18) . . ?
C16 C15 P2 98.44(19) . . ?
O1 C19 C20 107.38(16) . . ?
C19 C20 C21 104.97(16) . . ?
C22 C21 C20 105.79(15) . . ?
O1 C22 C21 107.40(15) . . ?
O2 C23 C24 106.09(15) . . ?
C25 C24 C23 102.42(17) . . ?
C26 C25 C24 104.9(2) . . ?
O2 C26 C25 107.4(2) . . ?
O3 C27 C28 108.03(18) . . ?
C27 C28 C29 104.37(19) . . ?
C30 C29 C28 102.74(18) . . ?
O3 C30 C29 106.56(14) . . ?
C34 C33 C36 109.64(17) . . ?
C34 C33 C35 107.66(15) . . ?
C36 C33 C35 108.13(15) . . ?
C34 C33 P3 104.48(11) . . ?
C36 C33 P3 116.97(12) . . ?
C35 C33 P3 109.60(14) . . ?
C38 C37 C40 107.51(17) . . ?
C38 C37 C39 111.32(17) . . ?
C40 C37 C39 105.85(17) . . ?
C38 C37 P3 112.36(14) . . ?
C40 C37 P3 103.79(12) . . ?
C39 C37 P3 115.20(12) . . ?
C44 C41 C42 109.67(14) . . ?
C44 C41 C43 109.73(14) . . ?
C42 C41 C43 107.09(15) . . ?
C44 C41 P4 114.99(12) . . ?
C42 C41 P4 104.15(11) . . ?
C43 C41 P4 110.80(11) . . ?
C48 C45 C47 110.42(15) . . ?
C48 C45 C46 107.79(16) . . ?
C47 C45 C46 108.00(14) . . ?
C48 C45 P4 113.44(11) . . ?
C47 C45 P4 113.53(13) . . ?
C46 C45 P4 103.12(11) . . ?
O4 C49 C50 107.23(16) . . ?
C49 C50 C51 105.30(15) . . ?
C52 C51 C50 104.58(16) . . ?
O4 C52 C51 105.22(15) . . ?
O6 C53 C54 106.47(15) . . ?
C55 C54 C53 103.67(18) . . ?
C54 C55 C56 103.30(16) . . ?
O6 C56 C55 106.47(14) . . ?
O5 C57 C58 105.13(14) . . ?
C59 C58 C57 102.92(16) . . ?
C58 C59 C60 102.71(16) . . ?
O5 C60 C59 105.59(16) . . ?
N1 Li1 O1 147.27(15) . . ?
N1 Li1 P2 94.14(10) . . ?
O1 Li1 P2 118.56(12) . . ?
N1 Li1 Si1 31.85(5) . . ?
O1 Li1 Si1 172.76(13) . . ?
P2 Li1 Si1 62.94(6) . . ?
N2 Li2 O2 125.37(15) . . ?
N2 Li2 O3 133.88(15) . . ?
O2 Li2 O3 100.75(13) . . ?
N2 Li2 Si1 35.29(6) . . ?
O2 Li2 Si1 115.61(12) . . ?
O3 Li2 Si1 127.44(12) . . ?
N3 Li3 O4 146.63(15) . . ?
N3 Li3 P4 94.81(11) . . ?
O4 Li3 P4 118.44(12) . . ?
N3 Li3 Si2 31.57(6) . . ?
O4 Li3 Si2 176.24(14) . . ?
P4 Li3 Si2 63.24(6) . . ?
O5 Li4 N4 124.58(15) . . ?
O5 Li4 O6 97.97(12) . . ?
N4 Li4 O6 137.45(15) . . ?
O5 Li4 Si2 115.46(12) . . ?
N4 Li4 Si2 35.43(6) . . ?
O6 Li4 Si2 129.39(12) . . ?
P1 N1 Si1 119.90(7) . . ?
P1 N1 Li1 128.34(10) . . ?
Si1 N1 Li1 111.74(10) . . ?
P2 N2 Si1 119.50(7) . . ?
P2 N2 Li2 134.89(11) . . ?
Si1 N2 Li2 104.37(10) . . ?
P3 N3 Si2 118.37(7) . . ?
P3 N3 Li3 129.18(10) . . ?
Si2 N3 Li3 112.42(10) . . ?
P4 N4 Si2 121.23(7) . . ?
P4 N4 Li4 131.58(11) . . ?
Si2 N4 Li4 103.79(10) . . ?
C22 O1 C19 106.34(14) . . ?
C22 O1 Li1 122.50(13) . . ?
C19 O1 Li1 120.71(13) . . ?
C23 O2 C26 108.26(18) . . ?
C23 O2 C26' 108.1(5) . . ?
C26 O2 C26' 27.5(6) . . ?
C23 O2 Li2 126.59(13) . . ?
C26 O2 Li2 121.99(18) . . ?
C26' O2 Li2 124.6(6) . . ?
C27 O3 C30 108.00(13) . . ?
C27 O3 Li2 123.95(13) . . ?
C30 O3 Li2 125.85(12) . . ?
C49 O4 C52 106.43(13) . . ?
C49 O4 Li3 124.66(13) . . ?
C52 O4 Li3 118.38(13) . . ?
C60 O5 C57 110.04(13) . . ?
C60 O5 Li4 120.25(13) . . ?
C57 O5 Li4 128.14(13) . . ?
C53 O6 C56 108.56(12) . . ?
C53 O6 Li4 123.16(13) . . ?
C56 O6 Li4 128.20(12) . . ?
N1 P1 C7 105.20(7) . . ?
N1 P1 C3 102.54(6) . . ?
C7 P1 C3 106.65(7) . . ?
N2 P2 C11 105.49(7) . . ?
N2 P2 C15 106.04(7) . . ?
C11 P2 C15 108.22(9) . . ?
N2 P2 Li1 97.18(7) . . ?
C11 P2 Li1 114.92(9) . . ?
C15 P2 Li1 122.58(9) . . ?
N3 P3 C33 104.38(7) . . ?
N3 P3 C37 102.98(7) . . ?
C33 P3 C37 106.89(8) . . ?
N4 P4 C41 104.79(6) . . ?
N4 P4 C45 105.71(7) . . ?
C41 P4 C45 108.28(8) . . ?
N4 P4 Li3 96.27(7) . . ?
C41 P4 Li3 118.94(8) . . ?
C45 P4 Li3 119.94(8) . . ?
N1 Si1 N2 113.54(6) . . ?
N1 Si1 C1 111.54(7) . . ?
N2 Si1 C1 110.29(7) . . ?
N1 Si1 C2 113.47(7) . . ?
N2 Si1 C2 105.96(6) . . ?
C1 Si1 C2 101.25(8) . . ?
N1 Si1 Li2 143.30(7) . . ?
N2 Si1 Li2 40.34(7) . . ?
C1 Si1 Li2 103.48(8) . . ?
C2 Si1 Li2 68.37(7) . . ?
N1 Si1 Li1 36.40(6) . . ?
N2 Si1 Li1 79.14(6) . . ?
C1 Si1 Li1 115.95(8) . . ?
C2 Si1 Li1 138.30(7) . . ?
Li2 Si1 Li1 116.76(8) . . ?
N3 Si2 N4 113.78(6) . . ?
N3 Si2 C31 112.78(7) . . ?
N4 Si2 C31 109.50(7) . . ?
N3 Si2 C32 112.50(7) . . ?
N4 Si2 C32 106.21(6) . . ?
C31 Si2 C32 101.17(8) . . ?
N3 Si2 Li4 144.08(7) . . ?
N4 Si2 Li4 40.78(7) . . ?
C31 Si2 Li4 101.62(8) . . ?
C32 Si2 Li4 68.61(7) . . ?
N3 Si2 Li3 36.01(6) . . ?
N4 Si2 Li3 77.91(6) . . ?
C31 Si2 Li3 125.74(8) . . ?
C32 Si2 Li3 129.16(8) . . ?
Li4 Si2 Li3 113.54(7) . . ?

loop_
_geom_bond_atom_site_label_1
_geom_bond_atom_site_label_2
_geom_bond_distance
_geom_bond_site_symmetry_2
_geom_bond_publ_flag
C1 Si1 1.8951(16) . ?
C2 Si1 1.9002(16) . ?
C3 C5 1.524(2) . ?
C3 C6 1.528(2) . ?
C3 C4 1.544(2) . ?
C3 P1 1.9119(16) . ?
C7 C10 1.519(2) . ?
C7 C9 1.534(2) . ?
C7 C8 1.535(2) . ?
C7 P1 1.9118(16) . ?
C11 C12 1.365(7) . ?
C11 C14' 1.475(4) . ?
C11 C13 1.520(2) . ?
C11 C12' 1.668(6) . ?
C11 C14 1.682(8) . ?
C11 P2 1.8923(17) . ?
C15 C16' 1.424(4) . ?
C15 C18 1.447(5) . ?
C15 C17 1.507(2) . ?
C15 C18' 1.645(4) . ?
C15 C16 1.746(6) . ?
C15 P2 1.8965(18) . ?
C19 O1 1.440(2) . ?
C19 C20 1.481(2) . ?
C20 C21 1.507(3) . ?
C21 C22 1.491(3) . ?
C22 O1 1.431(2) . ?
C23 O2 1.442(2) . ?
C23 C24 1.510(3) . ?
C24 C25 1.493(3) . ?
C25 C26 1.480(4) . ?
C26 O2 1.446(3) . ?
C26' O2 1.479(13) . ?
C27 O3 1.435(2) . ?
C27 C28 1.484(3) . ?
C28 C29 1.498(3) . ?
C29 C30 1.497(3) . ?
C30 O3 1.4391(19) . ?
C31 Si2 1.8903(16) . ?
C32 Si2 1.8978(15) . ?
C33 C34 1.523(3) . ?
C33 C36 1.527(2) . ?
C33 C35 1.534(2) . ?
C33 P3 1.9071(17) . ?
C37 C38 1.525(3) . ?
C37 C40 1.531(3) . ?
C37 C39 1.535(3) . ?
C37 P3 1.9123(17) . ?
C41 C44 1.530(2) . ?
C41 C42 1.534(2) . ?
C41 C43 1.537(2) . ?
C41 P4 1.8935(16) . ?
C45 C48 1.528(2) . ?
C45 C47 1.534(2) . ?
C45 C46 1.535(2) . ?
C45 P4 1.9028(17) . ?
C49 O4 1.439(2) . ?
C49 C50 1.493(3) . ?
C50 C51 1.523(3) . ?
C51 C52 1.506(3) . ?
C52 O4 1.441(2) . ?
C53 O6 1.443(2) . ?
C53 C54 1.526(3) . ?
C54 C55 1.478(3) . ?
C55 C56 1.510(2) . ?
C56 O6 1.4457(18) . ?
C57 O5 1.443(2) . ?
C57 C58 1.513(2) . ?
C58 C59 1.504(3) . ?
C59 C60 1.509(3) . ?
C60 O5 1.442(2) . ?
Li1 N1 1.919(3) . ?
Li1 O1 1.968(3) . ?
Li1 P2 2.507(3) . ?
Li1 Si1 3.004(3) . ?
Li2 N2 1.925(3) . ?
Li2 O2 1.939(3) . ?
Li2 O3 1.958(3) . ?
Li2 Si1 2.881(3) . ?
Li3 N3 1.917(3) . ?
Li3 O4 1.962(3) . ?
Li3 P4 2.501(3) . ?
Li3 Si2 3.014(3) . ?
Li4 O5 1.921(3) . ?
Li4 N4 1.929(3) . ?
Li4 O6 1.974(3) . ?
Li4 Si2 2.868(3) . ?
N1 P1 1.6642(12) . ?
N1 Si1 1.7069(12) . ?
N2 P2 1.6477(12) . ?
N2 Si1 1.7184(12) . ?
N3 P3 1.6620(12) . ?
N3 Si2 1.7073(12) . ?
N4 P4 1.6444(12) . ?
N4 Si2 1.7116(12) . ?

loop_
_geom_torsion_atom_site_label_1
_geom_torsion_atom_site_label_2
_geom_torsion_atom_site_label_3
_geom_torsion_atom_site_label_4
_geom_torsion
_geom_torsion_site_symmetry_1
_geom_torsion_site_symmetry_2
_geom_torsion_site_symmetry_3
_geom_torsion_site_symmetry_4
_geom_torsion_publ_flag
O1 C19 C20 C21 20.2(2) . . . . ?
C19 C20 C21 C22 -4.0(3) . . . . ?
C20 C21 C22 O1 -13.6(3) . . . . ?
O2 C23 C24 C25 -31.1(2) . . . . ?
C23 C24 C25 C26 32.1(3) . . . . ?
C24 C25 C26 O2 -22.2(3) . . . . ?
O3 C27 C28 C29 20.1(3) . . . . ?
C27 C28 C29 C30 -30.5(3) . . . . ?
C28 C29 C30 O3 30.8(3) . . . . ?
O4 C49 C50 C51 12.2(2) . . . . ?
C49 C50 C51 C52 8.5(2) . . . . ?
C50 C51 C52 O4 -26.1(2) . . . . ?
O6 C53 C54 C55 25.5(3) . . . . ?
C53 C54 C55 C56 -33.5(2) . . . . ?
C54 C55 C56 O6 30.5(2) . . . . ?
O5 C57 C58 C59 -30.44(19) . . . . ?
C57 C58 C59 C60 36.7(2) . . . . ?
C58 C59 C60 O5 -30.0(2) . . . . ?
O1 Li1 N1 P1 14.9(4) . . . . ?
P2 Li1 N1 P1 -167.36(8) . . . . ?
Si1 Li1 N1 P1 -178.60(16) . . . . ?
O1 Li1 N1 Si1 -166.5(2) . . . . ?
P2 Li1 N1 Si1 11.24(11) . . . . ?
O2 Li2 N2 P2 108.30(19) . . . . ?
O3 Li2 N2 P2 -70.8(3) . . . . ?
Si1 Li2 N2 P2 -166.59(18) . . . . ?
O2 Li2 N2 Si1 -85.11(18) . . . . ?
O3 Li2 N2 Si1 95.8(2) . . . . ?
O4 Li3 N3 P3 -4.3(4) . . . . ?
P4 Li3 N3 P3 -179.47(8) . . . . ?
Si2 Li3 N3 P3 -178.14(17) . . . . ?
O4 Li3 N3 Si2 173.8(2) . . . . ?
P4 Li3 N3 Si2 -1.33(12) . . . . ?
O5 Li4 N4 P4 115.24(17) . . . . ?
O6 Li4 N4 P4 -63.6(3) . . . . ?
Si2 Li4 N4 P4 -158.67(16) . . . . ?
O5 Li4 N4 Si2 -86.10(17) . . . . ?
O6 Li4 N4 Si2 95.0(2) . . . . ?
C21 C22 O1 C19 26.5(2) . . . . ?
C21 C22 O1 Li1 171.34(17) . . . . ?
C20 C19 O1 C22 -29.3(2) . . . . ?
C20 C19 O1 Li1 -174.90(16) . . . . ?
N1 Li1 O1 C22 109.3(3) . . . . ?
P2 Li1 O1 C22 -68.1(2) . . . . ?
Si1 Li1 O1 C22 31.9(11) . . . . ?
N1 Li1 O1 C19 -110.6(3) . . . . ?
P2 Li1 O1 C19 71.9(2) . . . . ?
Si1 Li1 O1 C19 172.0(10) . . . . ?
C24 C23 O2 C26 18.1(2) . . . . ?
C24 C23 O2 C26' -10.9(7) . . . . ?
C24 C23 O2 Li2 178.14(17) . . . . ?
C25 C26 O2 C23 2.5(3) . . . . ?
C25 C26 O2 C26' 96.8(14) . . . . ?
C25 C26 O2 Li2 -158.67(18) . . . . ?
N2 Li2 O2 C23 -21.8(3) . . . . ?
O3 Li2 O2 C23 157.52(14) . . . . ?
Si1 Li2 O2 C23 -61.5(2) . . . . ?
N2 Li2 O2 C26 135.7(2) . . . . ?
O3 Li2 O2 C26 -45.0(2) . . . . ?
Si1 Li2 O2 C26 96.03(19) . . . . ?
N2 Li2 O2 C26' 168.6(8) . . . . ?
O3 Li2 O2 C26' -12.1(8) . . . . ?
Si1 Li2 O2 C26' 128.9(8) . . . . ?
C28 C27 O3 C30 -0.9(3) . . . . ?
C28 C27 O3 Li2 -164.9(2) . . . . ?
C29 C30 O3 C27 -19.0(2) . . . . ?
C29 C30 O3 Li2 144.64(17) . . . . ?
N2 Li2 O3 C27 123.7(2) . . . . ?
O2 Li2 O3 C27 -55.6(2) . . . . ?
Si1 Li2 O3 C27 170.03(17) . . . . ?
N2 Li2 O3 C30 -37.5(3) . . . . ?
O2 Li2 O3 C30 143.29(14) . . . . ?
Si1 Li2 O3 C30 8.9(2) . . . . ?
C50 C49 O4 C52 -29.3(2) . . . . ?
C50 C49 O4 Li3 -173.09(16) . . . . ?
C51 C52 O4 C49 34.6(2) . . . . ?
C51 C52 O4 Li3 -178.96(15) . . . . ?
N3 Li3 O4 C49 -96.8(3) . . . . ?
P4 Li3 O4 C49 77.7(2) . . . . ?
Si2 Li3 O4 C49 -38(2) . . . . ?
N3 Li3 O4 C52 123.3(3) . . . . ?
P4 Li3 O4 C52 -62.15(19) . . . . ?
Si2 Li3 O4 C52 -178(2) . . . . ?
C59 C60 O5 C57 11.3(2) . . . . ?
C59 C60 O5 Li4 -155.50(16) . . . . ?
C58 C57 O5 C60 12.0(2) . . . . ?
C58 C57 O5 Li4 177.53(16) . . . . ?
N4 Li4 O5 C60 140.05(18) . . . . ?
O6 Li4 O5 C60 -40.71(19) . . . . ?
Si2 Li4 O5 C60 100.22(16) . . . . ?
N4 Li4 O5 C57 -24.2(3) . . . . ?
O6 Li4 O5 C57 155.08(14) . . . . ?
Si2 Li4 O5 C57 -63.99(19) . . . . ?
C54 C53 O6 C56 -6.5(2) . . . . ?
C54 C53 O6 Li4 176.43(17) . . . . ?
C55 C56 O6 C53 -14.70(19) . . . . ?
C55 C56 O6 Li4 162.16(15) . . . . ?
O5 Li4 O6 C53 -67.8(2) . . . . ?
N4 Li4 O6 C53 111.3(2) . . . . ?
Si2 Li4 O6 C53 159.61(16) . . . . ?
O5 Li4 O6 C56 115.76(15) . . . . ?
N4 Li4 O6 C56 -65.2(3) . . . . ?
Si2 Li4 O6 C56 -16.8(2) . . . . ?
Si1 N1 P1 C7 123.85(8) . . . . ?
Li1 N1 P1 C7 -57.66(14) . . . . ?
Si1 N1 P1 C3 -124.76(8) . . . . ?
Li1 N1 P1 C3 53.73(14) . . . . ?
C10 C7 P1 N1 -54.13(14) . . . . ?
C9 C7 P1 N1 67.16(15) . . . . ?
C8 C7 P1 N1 -169.28(12) . . . . ?
C10 C7 P1 C3 -162.56(13) . . . . ?
C9 C7 P1 C3 -41.28(16) . . . . ?
C8 C7 P1 C3 82.29(13) . . . . ?
C5 C3 P1 N1 -166.52(12) . . . . ?
C6 C3 P1 N1 -37.55(14) . . . . ?
C4 C3 P1 N1 77.94(11) . . . . ?
C5 C3 P1 C7 -56.21(14) . . . . ?
C6 C3 P1 C7 72.75(14) . . . . ?
C4 C3 P1 C7 -171.76(11) . . . . ?
Si1 N2 P2 C11 -130.30(10) . . . . ?
Li2 N2 P2 C11 34.75(18) . . . . ?
Si1 N2 P2 C15 115.04(10) . . . . ?
Li2 N2 P2 C15 -79.91(17) . . . . ?
Si1 N2 P2 Li1 -11.90(10) . . . . ?
Li2 N2 P2 Li1 153.15(16) . . . . ?
C12 C11 P2 N2 49.4(5) . . . . ?
C14' C11 P2 N2 -39.1(4) . . . . ?
C13 C11 P2 N2 -177.12(15) . . . . ?
C12' C11 P2 N2 75.5(3) . . . . ?
C14 C11 P2 N2 -67.0(3) . . . . ?
C12 C11 P2 C15 162.6(5) . . . . ?
C14' C11 P2 C15 74.1(4) . . . . ?
C13 C11 P2 C15 -63.97(18) . . . . ?
C12' C11 P2 C15 -171.4(3) . . . . ?
C14 C11 P2 C15 46.1(3) . . . . ?
C12 C11 P2 Li1 -56.4(5) . . . . ?
C14' C11 P2 Li1 -144.9(4) . . . . ?
C13 C11 P2 Li1 77.11(18) . . . . ?
C12' C11 P2 Li1 -30.3(3) . . . . ?
C14 C11 P2 Li1 -172.8(3) . . . . ?
C16' C15 P2 N2 -52.5(3) . . . . ?
C18 C15 P2 N2 24.5(5) . . . . ?
C17 C15 P2 N2 176.40(15) . . . . ?
C18' C15 P2 N2 63.1(2) . . . . ?
C16 C15 P2 N2 -84.9(2) . . . . ?
C16' C15 P2 C11 -165.3(3) . . . . ?
C18 C15 P2 C11 -88.3(5) . . . . ?
C17 C15 P2 C11 63.62(17) . . . . ?
C18' C15 P2 C11 -49.7(2) . . . . ?
C16 C15 P2 C11 162.3(2) . . . . ?
C16' C15 P2 Li1 57.3(3) . . . . ?
C18 C15 P2 Li1 134.2(5) . . . . ?
C17 C15 P2 Li1 -73.84(18) . . . . ?
C18' C15 P2 Li1 172.9(2) . . . . ?
C16 C15 P2 Li1 24.9(2) . . . . ?
N1 Li1 P2 N2 -0.01(11) . . . . ?
O1 Li1 P2 N2 178.60(13) . . . . ?
Si1 Li1 P2 N2 6.62(6) . . . . ?
N1 Li1 P2 C11 110.81(10) . . . . ?
O1 Li1 P2 C11 -70.58(15) . . . . ?
Si1 Li1 P2 C11 117.44(7) . . . . ?
N1 Li1 P2 C15 -114.29(11) . . . . ?
O1 Li1 P2 C15 64.33(16) . . . . ?
Si1 Li1 P2 C15 -107.65(8) . . . . ?
Si2 N3 P3 C33 -126.60(8) . . . . ?
Li3 N3 P3 C33 51.45(15) . . . . ?
Si2 N3 P3 C37 121.87(9) . . . . ?
Li3 N3 P3 C37 -60.08(15) . . . . ?
C34 C33 P3 N3 54.40(12) . . . . ?
C36 C33 P3 N3 -66.99(16) . . . . ?
C35 C33 P3 N3 169.52(12) . . . . ?
C34 C33 P3 C37 163.08(12) . . . . ?
C36 C33 P3 C37 41.68(17) . . . . ?
C35 C33 P3 C37 -81.81(14) . . . . ?
C38 C37 P3 N3 166.13(15) . . . . ?
C40 C37 P3 N3 -78.02(13) . . . . ?
C39 C37 P3 N3 37.22(16) . . . . ?
C38 C37 P3 C33 56.47(17) . . . . ?
C40 C37 P3 C33 172.32(12) . . . . ?
C39 C37 P3 C33 -72.44(16) . . . . ?
Si2 N4 P4 C41 -134.73(9) . . . . ?
Li4 N4 P4 C41 20.86(16) . . . . ?
Si2 N4 P4 C45 110.98(9) . . . . ?
Li4 N4 P4 C45 -93.42(15) . . . . ?
Si2 N4 P4 Li3 -12.56(10) . . . . ?
Li4 N4 P4 Li3 143.04(15) . . . . ?
C44 C41 P4 N4 -61.74(13) . . . . ?
C42 C41 P4 N4 58.29(12) . . . . ?
C43 C41 P4 N4 173.12(13) . . . . ?
C44 C41 P4 C45 50.72(14) . . . . ?
C42 C41 P4 C45 170.76(11) . . . . ?
C43 C41 P4 C45 -74.42(15) . . . . ?
C44 C41 P4 Li3 -167.71(12) . . . . ?
C42 C41 P4 Li3 -47.68(13) . . . . ?
C43 C41 P4 Li3 67.15(16) . . . . ?
C48 C45 P4 N4 34.59(15) . . . . ?
C47 C45 P4 N4 161.72(11) . . . . ?
C46 C45 P4 N4 -81.69(12) . . . . ?
C48 C45 P4 C41 -77.26(15) . . . . ?
C47 C45 P4 C41 49.86(14) . . . . ?
C46 C45 P4 C41 166.45(11) . . . . ?
C48 C45 P4 Li3 141.63(14) . . . . ?
C47 C45 P4 Li3 -91.25(14) . . . . ?
C46 C45 P4 Li3 25.34(15) . . . . ?
N3 Li3 P4 N4 7.57(11) . . . . ?
O4 Li3 P4 N4 -169.41(13) . . . . ?
Si2 Li3 P4 N4 6.79(5) . . . . ?
N3 Li3 P4 C41 118.32(10) . . . . ?
O4 Li3 P4 C41 -58.66(16) . . . . ?
Si2 Li3 P4 C41 117.54(7) . . . . ?
N3 Li3 P4 C45 -104.62(11) . . . . ?
O4 Li3 P4 C45 78.41(15) . . . . ?
Si2 Li3 P4 C45 -105.39(7) . . . . ?
P1 N1 Si1 N2 158.30(7) . . . . ?
Li1 N1 Si1 N2 -20.43(12) . . . . ?
P1 N1 Si1 C1 -76.35(9) . . . . ?
Li1 N1 Si1 C1 104.92(11) . . . . ?
P1 N1 Si1 C2 37.23(10) . . . . ?
Li1 N1 Si1 C2 -141.50(11) . . . . ?
P1 N1 Si1 Li2 122.08(11) . . . . ?
Li1 N1 Si1 Li2 -56.65(16) . . . . ?
P1 N1 Si1 Li1 178.73(15) . . . . ?
P2 N2 Si1 N1 22.18(11) . . . . ?
Li2 N2 Si1 N1 -146.94(10) . . . . ?
P2 N2 Si1 C1 -103.83(10) . . . . ?
Li2 N2 Si1 C1 87.05(12) . . . . ?
P2 N2 Si1 C2 147.39(9) . . . . ?
Li2 N2 Si1 C2 -21.73(12) . . . . ?
P2 N2 Si1 Li2 169.12(15) . . . . ?
P2 N2 Si1 Li1 10.01(9) . . . . ?
Li2 N2 Si1 Li1 -159.11(11) . . . . ?
N2 Li2 Si1 N1 56.81(15) . . . . ?
O2 Li2 Si1 N1 172.52(9) . . . . ?
O3 Li2 Si1 N1 -58.6(2) . . . . ?
O2 Li2 Si1 N2 115.71(17) . . . . ?
O3 Li2 Si1 N2 -115.42(19) . . . . ?
N2 Li2 Si1 C1 -105.58(11) . . . . ?
O2 Li2 Si1 C1 10.13(15) . . . . ?
O3 Li2 Si1 C1 139.00(15) . . . . ?
N2 Li2 Si1 C2 157.48(12) . . . . ?
O2 Li2 Si1 C2 -86.81(14) . . . . ?
O3 Li2 Si1 C2 42.06(15) . . . . ?
N2 Li2 Si1 Li1 23.09(13) . . . . ?
O2 Li2 Si1 Li1 138.80(12) . . . . ?
O3 Li2 Si1 Li1 -92.33(16) . . . . ?
O1 Li1 Si1 N1 88.8(10) . . . . ?
P2 Li1 Si1 N1 -167.39(13) . . . . ?
N1 Li1 Si1 N2 160.99(11) . . . . ?
O1 Li1 Si1 N2 -110.2(10) . . . . ?
P2 Li1 Si1 N2 -6.41(6) . . . . ?
N1 Li1 Si1 C1 -91.60(11) . . . . ?
O1 Li1 Si1 C1 -2.8(11) . . . . ?
P2 Li1 Si1 C1 101.01(7) . . . . ?
N1 Li1 Si1 C2 59.13(15) . . . . ?
O1 Li1 Si1 C2 147.9(10) . . . . ?
P2 Li1 Si1 C2 -108.27(10) . . . . ?
N1 Li1 Si1 Li2 146.01(10) . . . . ?
O1 Li1 Si1 Li2 -125.2(10) . . . . ?
P2 Li1 Si1 Li2 -21.39(9) . . . . ?
P3 N3 Si2 N4 172.86(7) . . . . ?
Li3 N3 Si2 N4 -5.50(12) . . . . ?
P3 N3 Si2 C31 -61.64(10) . . . . ?
Li3 N3 Si2 C31 119.99(12) . . . . ?
P3 N3 Si2 C32 52.02(10) . . . . ?
Li3 N3 Si2 C32 -126.35(11) . . . . ?
P3 N3 Si2 Li4 136.21(11) . . . . ?
Li3 N3 Si2 Li4 -42.16(16) . . . . ?
P3 N3 Si2 Li3 178.36(15) . . . . ?
P4 N4 Si2 N3 13.87(10) . . . . ?
Li4 N4 Si2 N3 -147.57(10) . . . . ?
P4 N4 Si2 C31 -113.35(9) . . . . ?
Li4 N4 Si2 C31 85.21(11) . . . . ?
P4 N4 Si2 C32 138.17(9) . . . . ?
Li4 N4 Si2 C32 -23.27(12) . . . . ?
P4 N4 Si2 Li4 161.44(14) . . . . ?
P4 N4 Si2 Li3 10.57(9) . . . . ?
Li4 N4 Si2 Li3 -150.88(11) . . . . ?
O5 Li4 Si2 N3 171.28(9) . . . . ?
N4 Li4 Si2 N3 56.76(15) . . . . ?
O6 Li4 Si2 N3 -62.6(2) . . . . ?
O5 Li4 Si2 N4 114.52(17) . . . . ?
O6 Li4 Si2 N4 -119.3(2) . . . . ?
O5 Li4 Si2 C31 8.05(14) . . . . ?
N4 Li4 Si2 C31 -106.46(10) . . . . ?
O6 Li4 Si2 C31 134.19(15) . . . . ?
O5 Li4 Si2 C32 -89.53(13) . . . . ?
N4 Li4 Si2 C32 155.96(12) . . . . ?
O6 Li4 Si2 C32 36.61(15) . . . . ?
O5 Li4 Si2 Li3 145.79(12) . . . . ?
N4 Li4 Si2 Li3 31.27(12) . . . . ?
O6 Li4 Si2 Li3 -88.07(16) . . . . ?
O4 Li3 Si2 N3 -64(2) . . . . ?
P4 Li3 Si2 N3 178.52(13) . . . . ?
N3 Li3 Si2 N4 174.85(11) . . . . ?
O4 Li3 Si2 N4 111(2) . . . . ?
P4 Li3 Si2 N4 -6.63(5) . . . . ?
N3 Li3 Si2 C31 -79.69(13) . . . . ?
O4 Li3 Si2 C31 -144(2) . . . . ?
P4 Li3 Si2 C31 98.82(8) . . . . ?
N3 Li3 Si2 C32 73.67(13) . . . . ?
O4 Li3 Si2 C32 10(2) . . . . ?
P4 Li3 Si2 C32 -107.81(8) . . . . ?
N3 Li3 Si2 Li4 154.56(10) . . . . ?
O4 Li3 Si2 Li4 90(2) . . . . ?
P4 Li3 Si2 Li4 -26.92(9) . . . . ?
